data_4500139
loop_
_publ_author_name
'Mart\'inez Casado, F. J.'
'Ramos Riesco, M.'
'Redondo, M. I.'
'Choquesillo-Lazarte, D.'
'L\'opez-Andr\'es, S.'
'Cheda, J. A. Rodr\'iguez'

_publ_section_title
;
 Anhydrous Lithium Acetate Polymorphs and Its Hydrates: Three-Dimensional
 Coordination Polymers
;
_journal_issue 4
_journal_name_full 'Crystal Growth &amp; Design'
_journal_page_first 1021
_journal_paper_doi 10.1021/cg1010133
_journal_volume 11
_journal_year 2011
_chemical_formula_moiety 7(Li+),7(C3H5O2-),3(H2O)
_chemical_formula_sum 'C14 H26 Li7 O17'
_chemical_formula_weight 514.93
_chemical_name_common 'hepta-lithium acetate trihydrate'
_chemical_name_systematic 'Lithium acetate hydrate (0.429)'
_space_group_IT_number 2
_symmetry_cell_setting triclinic
_symmetry_space_group_name_Hall '-P 1'
_symmetry_space_group_name_H-M 'P -1'
_atom_sites_solution_hydrogens geom
_atom_sites_solution_primary direct
_atom_sites_solution_secondary difmap
_audit_creation_method SHELXL-97
_cell_angle_alpha 72.28(3)
_cell_angle_beta 88.93(3)
_cell_angle_gamma 89.08(3)
_cell_formula_units_Z 2
_cell_length_a 7.6890(15)
_cell_length_b 11.959(2)
_cell_length_c 13.881(3)
_cell_measurement_temperature 100(2)
_cell_volume 1215.6(5)
_computing_cell_refinement 'DENZO-SMN (Otwinowski & Minor, 1997)'
_computing_data_collection 'CCD Server Software Huber'
_computing_data_reduction DENZO-SMN
_computing_molecular_graphics 'Mercury 1.4.2. and ORTEP-3 (Farrugia, 1997)'
_computing_publication_material 'SHELXL-97 (Sheldrick, 1997)'
_computing_structure_refinement 'SHELXL-97 (Sheldrick, 1997)'
_computing_structure_solution 'SHELXS-97 (Sheldrick, 1990)'
_diffrn_ambient_temperature 100(2)
_diffrn_detector_area_resol_mean 9.77
_diffrn_measured_fraction_theta_full 0.979
_diffrn_measured_fraction_theta_max 0.870
_diffrn_measurement_device_type ADSCq210rCCD-HUBER
_diffrn_measurement_method 'f\ scans'
_diffrn_radiation_monochromator Synchrotron
_diffrn_radiation_source Synchrotron
_diffrn_radiation_type Synchrotron
_diffrn_radiation_wavelength 0.72930
_diffrn_reflns_av_R_equivalents 0.0000
_diffrn_reflns_av_sigmaI/netI 0.0374
_diffrn_reflns_limit_h_max 11
_diffrn_reflns_limit_h_min 0
_diffrn_reflns_limit_k_max 17
_diffrn_reflns_limit_k_min -17
_diffrn_reflns_limit_l_max 19
_diffrn_reflns_limit_l_min -19
_diffrn_reflns_number 6984
_diffrn_reflns_theta_full 29.00
_diffrn_reflns_theta_max 32.31
_diffrn_reflns_theta_min 1.58
_exptl_absorpt_coefficient_mu 0.123
_exptl_absorpt_correction_type none
_exptl_crystal_colour Colourless
_exptl_crystal_density_diffrn 1.407
_exptl_crystal_density_method 'not measured'
_exptl_crystal_description prism
_exptl_crystal_F_000 534
_exptl_crystal_size_max 0.070
_exptl_crystal_size_mid 0.050
_exptl_crystal_size_min 0.030
_refine_diff_density_max 0.559
_refine_diff_density_min -0.334
_refine_diff_density_rms 0.060
_refine_ls_extinction_coef 0.131(11)
_refine_ls_extinction_expression Fc^*^=kFc[1+0.001xFc^2^\l^3^/sin(2\q)]^-1/4^
_refine_ls_extinction_method SHELXL
_refine_ls_goodness_of_fit_ref 0.918
_refine_ls_hydrogen_treatment mixed
_refine_ls_matrix_type full
_refine_ls_number_parameters 448
_refine_ls_number_reflns 6984
_refine_ls_number_restraints 0
_refine_ls_restrained_S_all 0.918
_refine_ls_R_factor_all 0.0391
_refine_ls_R_factor_gt 0.0383
_refine_ls_shift/su_max 0.003
_refine_ls_shift/su_mean 0.000
_refine_ls_structure_factor_coef Fsqd
_refine_ls_weighting_details 'calc w=1/[\s^2^(Fo^2^)+(0.0798P)^2^+0.4201P] where P=(Fo^2^+2Fc^2^)/3'
_refine_ls_weighting_scheme calc
_refine_ls_wR_factor_gt 0.1083
_refine_ls_wR_factor_ref 0.1094
_reflns_number_gt 6742
_reflns_number_total 6984
_reflns_threshold_expression >2sigma(I)
_cod_data_source_file cg1010133_si_004.cif
_cod_data_source_block lic2_0429H2O_100K
_cod_depositor_comments
;
The following automatic conversions were performed:

'_symmetry_cell_setting' value 'Triclinic' changed to 'triclinic'
according to /home/saulius/struct/CIF-dictionaries/cif_core.dic
dictionary named 'cif_core.dic' version 2.4.1 from 2010-06-29.

Automatic conversion script
Id: cif_fix_values 1715 2011-07-08 13:25:40Z adriana 
;
_cod_original_cell_volume 1215.5(4)
_cod_original_sg_symbol_H-M P-1
_cod_database_code 4500139

loop_
_symmetry_equiv_pos_as_xyz
'x, y, z'
'-x, -y, -z'

loop_
_atom_site_label
_atom_site_type_symbol
_atom_site_fract_x
_atom_site_fract_y
_atom_site_fract_z
_atom_site_U_iso_or_equiv
_atom_site_adp_type
_atom_site_occupancy
_atom_site_symmetry_multiplicity
_atom_site_calc_flag
Li7 Li 1.58381(18) 0.60590(12) 0.21291(10) 0.0099(2) Uani 1 1 d
H2WA H 1.847(2) 0.0716(13) 0.3378(12) 0.027(4) Uiso 1 1 d
H1WA H 1.143(2) 0.4674(16) 0.4453(13) 0.033(4) Uiso 1 1 d
H1WB H 1.088(2) 0.5774(14) 0.3973(11) 0.026(4) Uiso 1 1 d
H3WA H 1.143(2) 0.1014(16) 0.5127(13) 0.037(4) Uiso 1 1 d
H3WB H 1.110(2) 0.2204(15) 0.5010(12) 0.033(4) Uiso 1 1 d
H2WB H 1.909(3) 0.1004(17) 0.4190(14) 0.042(5) Uiso 1 1 d
H10A H 1.499(2) 0.8511(13) 0.0823(11) 0.024(3) Uiso 1 1 d
H14B H 0.585(2) 0.5974(15) 0.4865(12) 0.033(4) Uiso 1 1 d
H14A H 0.573(2) 0.7341(14) 0.4390(12) 0.028(4) Uiso 1 1 d
H14C H 0.498(2) 0.6581(14) 0.3755(12) 0.028(4) Uiso 1 1 d
H4B H 0.591(2) -0.0203(17) 0.1902(14) 0.042(5) Uiso 1 1 d
H10C H 1.329(2) 0.9302(16) 0.0806(13) 0.039(4) Uiso 1 1 d
H4A H 0.697(2) -0.0810(16) 0.2903(14) 0.040(4) Uiso 1 1 d
H10B H 1.361(2) 0.8693(16) -0.0072(13) 0.037(4) Uiso 1 1 d
H4C H 0.702(2) -0.1368(14) 0.2019(12) 0.029(4) Uiso 1 1 d
H8B H 1.8097(19) 0.4294(13) 0.3402(10) 0.020(3) Uiso 1 1 d
H6B H 0.811(3) 0.311(2) 0.1422(17) 0.064(6) Uiso 1 1 d
H12A H 0.474(2) 0.6421(15) -0.0132(13) 0.034(4) Uiso 1 1 d
H8A H 1.734(2) 0.3683(17) 0.4476(14) 0.042(5) Uiso 1 1 d
H6A H 0.794(2) 0.4433(16) 0.1067(13) 0.040(4) Uiso 1 1 d
H2B H 1.137(3) -0.105(2) 0.3044(17) 0.063(6) Uiso 1 1 d
H12B H 0.541(2) 0.7381(16) -0.1166(13) 0.039(4) Uiso 1 1 d
H2A H 1.224(3) -0.1830(19) 0.3953(16) 0.055(6) Uiso 1 1 d
H12C H 0.624(3) 0.6080(18) -0.0766(15) 0.051(5) Uiso 1 1 d
H8C H 1.812(3) 0.2863(17) 0.3857(14) 0.045(5) Uiso 1 1 d
H6C H 0.930(3) 0.385(2) 0.0520(17) 0.060(6) Uiso 1 1 d
O14 O 0.89751(7) 0.66781(5) 0.42602(4) 0.01045(13) Uani 1 1 d
O1 O 1.27917(8) 0.08399(5) 0.29023(4) 0.01090(13) Uani 1 1 d
O10 O 1.10700(7) 0.75850(5) 0.11623(4) 0.00890(12) Uani 1 1 d
O9 O 1.34852(7) 0.66959(5) 0.18875(4) 0.00913(12) Uani 1 1 d
O5 O 1.11180(8) 0.29988(5) 0.22582(4) 0.01008(13) Uani 1 1 d
O13 O 0.77850(7) 0.64347(5) 0.28878(4) 0.00855(12) Uani 1 1 d
O12 O 0.80352(8) 0.80192(5) -0.04375(4) 0.00983(13) Uani 1 1 d
O3 O 0.90487(8) 0.08266(5) 0.21032(4) 0.01192(13) Uani 1 1 d
O2W O 1.82367(8) 0.06419(5) 0.40191(4) 0.00968(13) Uani 1 1 d
O7 O 1.49408(7) 0.44863(5) 0.28555(4) 0.00886(12) Uani 1 1 d
O8 O 1.49118(7) 0.25684(5) 0.36548(4) 0.00868(12) Uani 1 1 d
O2 O 1.42657(7) -0.02798(5) 0.42007(4) 0.00941(13) Uani 1 1 d
O4 O 0.91626(8) -0.00168(5) 0.08862(4) 0.00973(13) Uani 1 1 d
O11 O 0.73062(7) 0.65798(5) 0.09333(4) 0.01005(13) Uani 1 1 d
O6 O 1.05825(7) 0.49017(5) 0.19339(5) 0.01002(13) Uani 1 1 d
O1W O 1.16692(8) 0.52719(6) 0.39522(5) 0.01372(13) Uani 1 1 d
C7 C 1.56472(9) 0.35534(6) 0.33975(5) 0.00663(14) Uani 1 1 d
C9 C 1.26902(9) 0.75478(6) 0.12855(6) 0.00730(14) Uani 1 1 d
C5 C 1.02652(10) 0.39179(7) 0.18284(6) 0.00800(14) Uani 1 1 d
C1 C 1.31904(9) -0.01486(6) 0.34977(5) 0.00693(14) Uani 1 1 d
C3 C 0.85230(10) 0.00905(6) 0.16934(5) 0.00724(14) Uani 1 1 d
C11 C 0.71219(10) 0.71463(7) 0.00158(6) 0.00833(14) Uani 1 1 d
Li1 Li 1.25997(18) 0.22275(12) 0.33622(11) 0.0105(2) Uani 1 1 d
C13 C 0.76755(10) 0.65804(6) 0.37454(6) 0.00733(14) Uani 1 1 d
C2 C 1.23578(12) -0.12196(7) 0.33610(7) 0.01632(17) Uani 1 1 d
C8 C 1.74451(10) 0.36090(7) 0.37962(7) 0.01287(16) Uani 1 1 d
C4 C 0.70042(12) -0.06596(8) 0.21851(7) 0.01597(17) Uani 1 1 d
Li5 Li 0.93874(18) 0.63888(12) 0.17664(11) 0.0098(2) Uani 1 1 d
C14 C 0.58915(10) 0.66199(8) 0.42088(6) 0.01336(16) Uani 1 1 d
C10 C 1.37250(11) 0.85920(8) 0.06709(7) 0.01753(18) Uani 1 1 d
Li4 Li 1.25759(18) 0.51652(12) 0.26780(10) 0.0099(2) Uani 1 1 d
C12 C 0.57531(12) 0.67421(9) -0.05660(7) 0.01944(19) Uani 1 1 d
Li3 Li 1.12427(19) 0.15780(12) 0.18316(10) 0.0104(3) Uani 1 1 d
C6 C 0.88006(12) 0.38240(8) 0.11476(8) 0.01813(18) Uani 1 1 d
Li2 Li 1.57879(18) 0.09842(12) 0.43376(10) 0.0103(3) Uani 1 1 d
Li6 Li 0.96687(18) 0.87990(12) 0.02165(10) 0.0094(2) Uani 1 1 d
O3W O 1.12192(8) 0.16937(5) 0.46658(4) 0.01023(13) Uani 1 1 d

loop_
_atom_site_aniso_label
_atom_site_aniso_U_11
_atom_site_aniso_U_22
_atom_site_aniso_U_33
_atom_site_aniso_U_23
_atom_site_aniso_U_13
_atom_site_aniso_U_12
Li7 0.0081(6) 0.0098(6) 0.0100(6) -0.0001(5) 0.0001(4) -0.0011(5)
O14 0.0090(3) 0.0131(3) 0.0103(3) -0.0052(2) -0.00206(19) 0.0002(2)
O1 0.0162(3) 0.0060(2) 0.0098(3) -0.0011(2) -0.0049(2) 0.0015(2)
O10 0.0051(2) 0.0072(2) 0.0124(3) 0.0001(2) -0.00168(19) -0.00015(18)
O9 0.0071(2) 0.0070(2) 0.0105(2) 0.0015(2) -0.00204(19) 0.00112(19)
O5 0.0119(3) 0.0069(2) 0.0114(3) -0.0026(2) -0.0049(2) 0.0021(2)
O13 0.0091(2) 0.0092(2) 0.0075(2) -0.00271(19) -0.00001(18) -0.00062(19)
O12 0.0108(3) 0.0106(3) 0.0071(2) -0.0011(2) -0.00024(19) -0.0044(2)
O3 0.0137(3) 0.0130(3) 0.0111(3) -0.0066(2) 0.0030(2) -0.0055(2)
O2W 0.0093(3) 0.0107(3) 0.0093(3) -0.0034(2) 0.00056(19) -0.0014(2)
O7 0.0073(2) 0.0055(2) 0.0115(3) 0.0009(2) -0.00081(19) 0.00097(18)
O8 0.0085(2) 0.0054(2) 0.0107(2) -0.00026(19) -0.00080(19) -0.00185(18)
O2 0.0105(3) 0.0099(3) 0.0067(2) -0.00080(19) -0.00218(19) -0.00073(19)
O4 0.0134(3) 0.0082(2) 0.0073(2) -0.00204(19) 0.00093(19) 0.00075(19)
O11 0.0079(2) 0.0130(3) 0.0065(2) 0.0010(2) -0.00002(18) -0.00028(19)
O6 0.0088(2) 0.0065(2) 0.0153(3) -0.0039(2) -0.0025(2) 0.00003(19)
O1W 0.0123(3) 0.0161(3) 0.0103(3) -0.0006(2) 0.0019(2) 0.0037(2)
C7 0.0058(3) 0.0065(3) 0.0072(3) -0.0014(2) 0.0010(2) 0.0000(2)
C9 0.0069(3) 0.0063(3) 0.0080(3) -0.0012(2) -0.0011(2) -0.0005(2)
C5 0.0076(3) 0.0079(3) 0.0088(3) -0.0028(2) -0.0012(2) -0.0002(2)
C1 0.0078(3) 0.0066(3) 0.0066(3) -0.0023(2) 0.0006(2) 0.0004(2)
C3 0.0082(3) 0.0053(3) 0.0068(3) 0.0002(2) -0.0014(2) 0.0010(2)
C11 0.0073(3) 0.0105(3) 0.0071(3) -0.0025(3) 0.0000(2) -0.0013(2)
Li1 0.0109(6) 0.0092(6) 0.0112(6) -0.0026(5) -0.0040(5) -0.0007(5)
C13 0.0081(3) 0.0052(3) 0.0082(3) -0.0013(2) 0.0001(2) 0.0005(2)
C2 0.0178(4) 0.0081(3) 0.0231(4) -0.0042(3) -0.0094(3) -0.0017(3)
C8 0.0070(3) 0.0084(3) 0.0198(4) 0.0010(3) -0.0041(3) -0.0009(3)
C4 0.0195(4) 0.0144(4) 0.0146(4) -0.0052(3) 0.0061(3) -0.0097(3)
Li5 0.0076(6) 0.0088(6) 0.0117(6) -0.0013(5) -0.0002(5) -0.0005(4)
C14 0.0080(3) 0.0198(4) 0.0135(3) -0.0071(3) 0.0017(3) 0.0003(3)
C10 0.0085(3) 0.0109(3) 0.0249(4) 0.0072(3) -0.0033(3) -0.0038(3)
Li4 0.0074(6) 0.0093(6) 0.0115(6) -0.0008(5) -0.0008(5) -0.0006(5)
C12 0.0174(4) 0.0283(5) 0.0117(4) -0.0039(3) -0.0026(3) -0.0139(3)
Li3 0.0127(6) 0.0094(6) 0.0084(6) -0.0016(5) -0.0009(5) -0.0019(5)
C6 0.0184(4) 0.0127(4) 0.0260(4) -0.0092(3) -0.0156(3) 0.0052(3)
Li2 0.0112(6) 0.0081(6) 0.0102(6) -0.0004(5) -0.0008(5) -0.0006(5)
Li6 0.0110(6) 0.0084(6) 0.0086(6) -0.0019(5) -0.0020(5) -0.0002(5)
O3W 0.0119(3) 0.0095(3) 0.0095(3) -0.0031(2) -0.00083(19) 0.0000(2)

loop_
_atom_type_symbol
_atom_type_description
_atom_type_scat_dispersion_real
_atom_type_scat_dispersion_imag
_atom_type_scat_source
C C 0.0033 0.0016 'International Tables Vol C Tables 4.2.6.8 and 6.1.1.4'
H H 0.0000 0.0000 'International Tables Vol C Tables 4.2.6.8 and 6.1.1.4'
Li Li -0.0003 0.0001 'International Tables Vol C Tables 4.2.6.8 and 6.1.1.4'
O O 0.0106 0.0060 'International Tables Vol C Tables 4.2.6.8 and 6.1.1.4'

loop_
_geom_angle_atom_site_label_1
_geom_angle_atom_site_label_2
_geom_angle_atom_site_label_3
_geom_angle
_geom_angle_site_symmetry_1
_geom_angle_site_symmetry_3
O11 Li7 O9 112.07(8) 1_655 .
O11 Li7 O7 130.56(8) 1_655 .
O9 Li7 O7 91.20(7) . .
O11 Li7 O13 87.11(6) 1_655 1_655
O9 Li7 O13 131.64(8) . 1_655
O7 Li7 O13 109.70(7) . 1_655
O11 Li7 Li4 139.35(8) 1_655 .
O9 Li7 Li4 45.50(5) . .
O7 Li7 Li4 45.79(5) . .
O13 Li7 Li4 133.53(7) 1_655 .
O11 Li7 Li5 44.90(5) 1_655 1_655
O9 Li7 Li5 148.34(7) . 1_655
O7 Li7 Li5 120.14(7) . 1_655
O13 Li7 Li5 45.46(5) 1_655 1_655
Li4 Li7 Li5 165.88(7) . 1_655
C1 O1 Li3 141.68(7) . .
C1 O1 Li1 121.42(7) . .
Li3 O1 Li1 88.94(7) . .
C9 O10 Li5 128.28(7) . .
C9 O10 Li6 128.73(7) . .
Li5 O10 Li6 102.74(7) . .
C9 O9 Li7 139.24(7) . .
C9 O9 Li4 128.69(7) . .
Li7 O9 Li4 89.33(7) . .
C5 O5 Li1 145.86(7) . .
C5 O5 Li3 125.66(7) . .
Li1 O5 Li3 88.47(7) . .
C13 O13 Li5 144.93(7) . .
C13 O13 Li7 125.96(7) . 1_455
Li5 O13 Li7 89.10(6) . 1_455
C11 O12 Li3 124.98(7) . 2_765
C11 O12 Li6 125.06(7) . .
Li3 O12 Li6 106.06(7) 2_765 .
C3 O3 Li3 124.54(7) . .
Li2 O2W H2WA 115.7(10) . .
Li2 O2W H2WB 120.7(13) . .
H2WA O2W H2WB 103.1(16) . .
C7 O7 Li4 136.40(7) . .
C7 O7 Li7 133.28(7) . .
Li4 O7 Li7 88.29(7) . .
C7 O8 Li1 127.66(7) . .
C7 O8 Li2 131.67(7) . .
Li1 O8 Li2 100.50(7) . .
C1 O2 Li2 135.46(7) . 2_856
C1 O2 Li2 123.94(7) . .
Li2 O2 Li2 90.35(7) 2_856 .
C3 O4 Li6 141.16(7) . 1_545
C3 O4 Li6 127.45(7) . 2_765
Li6 O4 Li6 91.19(6) 1_545 2_765
C11 O11 Li7 137.10(7) . 1_455
C11 O11 Li5 128.98(7) . .
Li7 O11 Li5 90.99(7) 1_455 .
C5 O6 Li5 138.12(7) . .
C5 O6 Li4 122.61(7) . .
Li5 O6 Li4 98.17(7) . .
Li4 O1W H1WA 123.3(12) . .
Li4 O1W H1WB 121.0(10) . .
H1WA O1W H1WB 104.3(16) . .
O7 C7 O8 123.58(7) . .
O7 C7 C8 118.96(7) . .
O8 C7 C8 117.43(7) . .
O9 C9 O10 123.92(7) . .
O9 C9 C10 118.72(7) . .
O10 C9 C10 117.36(7) . .
O5 C5 O6 123.27(7) . .
O5 C5 C6 117.84(7) . .
O6 C5 C6 118.89(7) . .
O1 C1 O2 122.71(7) . .
O1 C1 C2 118.50(7) . .
O2 C1 C2 118.79(7) . .
O4 C3 O3 123.40(7) . .
O4 C3 C4 119.06(7) . .
O3 C3 C4 117.50(7) . .
O11 C11 O12 123.13(7) . .
O11 C11 C12 117.90(7) . .
O12 C11 C12 118.96(7) . .
O8 Li1 O5 130.80(8) . .
O8 Li1 O1 105.94(8) . .
O5 Li1 O1 91.28(7) . .
O8 Li1 O3W 108.82(7) . .
O5 Li1 O3W 110.63(8) . .
O1 Li1 O3W 104.70(7) . .
O8 Li1 Li3 132.69(8) . .
O5 Li1 Li3 46.48(5) . .
O1 Li1 Li3 44.84(5) . .
O3W Li1 Li3 114.11(7) . .
O8 Li1 Li2 40.35(4) . .
O5 Li1 Li2 156.01(8) . .
O1 Li1 Li2 75.28(6) . .
O3W Li1 Li2 92.19(6) . .
Li3 Li1 Li2 117.93(7) . .
O8 Li1 Li4 77.36(6) . .
O5 Li1 Li4 64.43(6) . .
O1 Li1 Li4 145.99(7) . .
O3W Li1 Li4 106.04(7) . .
Li3 Li1 Li4 107.86(6) . .
Li2 Li1 Li4 117.41(6) . .
O13 C13 O14 124.07(7) . .
O13 C13 C14 118.51(7) . .
O14 C13 C14 117.40(7) . .
C1 C2 H2B 111.6(15) . .
C1 C2 H2A 113.7(13) . .
H2B C2 H2A 112(2) . .
C7 C8 H8B 113.3(8) . .
C7 C8 H8A 108.9(11) . .
H8B C8 H8A 105.5(14) . .
C7 C8 H8C 110.9(11) . .
H8B C8 H8C 111.1(14) . .
H8A C8 H8C 106.8(15) . .
C3 C4 H4B 106.9(11) . .
C3 C4 H4A 112.1(11) . .
H4B C4 H4A 107.7(15) . .
C3 C4 H4C 110.6(10) . .
H4B C4 H4C 108.4(15) . .
H4A C4 H4C 110.8(14) . .
O10 Li5 O6 105.83(7) . .
O10 Li5 O11 111.26(8) . .
O6 Li5 O11 112.91(8) . .
O10 Li5 O13 123.88(8) . .
O6 Li5 O13 115.42(8) . .
O11 Li5 O13 86.35(6) . .
O10 Li5 Li7 141.91(8) . 1_455
O6 Li5 Li7 110.88(7) . 1_455
O11 Li5 Li7 44.11(5) . 1_455
O13 Li5 Li7 45.44(5) . 1_455
O10 Li5 Li4 80.23(6) . .
O6 Li5 Li4 40.99(5) . .
O11 Li5 Li4 153.65(7) . .
O13 Li5 Li4 107.31(7) . .
Li7 Li5 Li4 135.75(7) 1_455 .
O10 Li5 Li6 39.00(5) . .
O6 Li5 Li6 133.57(7) . .
O11 Li5 Li6 74.18(6) . .
O13 Li5 Li6 110.73(7) . .
Li7 Li5 Li6 104.60(7) 1_455 .
Li4 Li5 Li6 119.04(6) . .
C13 C14 H14B 107.1(10) . .
C13 C14 H14A 110.5(10) . .
H14B C14 H14A 105.2(13) . .
C13 C14 H14C 112.1(9) . .
H14B C14 H14C 113.6(14) . .
H14A C14 H14C 108.2(13) . .
C9 C10 H10A 112.8(9) . .
C9 C10 H10C 109.6(11) . .
H10A C10 H10C 108.3(14) . .
C9 C10 H10B 110.1(10) . .
H10A C10 H10B 107.1(13) . .
H10C C10 H10B 108.8(14) . .
O1W Li4 O6 106.16(7) . .
O1W Li4 O9 109.06(8) . .
O6 Li4 O9 105.46(7) . .
O1W Li4 O7 109.92(8) . .
O6 Li4 O7 132.45(8) . .
O9 Li4 O7 90.99(7) . .
O1W Li4 Li7 116.09(7) . .
O6 Li4 Li7 134.18(7) . .
O9 Li4 Li7 45.17(5) . .
O7 Li4 Li7 45.92(5) . .
O1W Li4 Li5 86.85(6) . .
O6 Li4 Li5 40.84(4) . .
O9 Li4 Li5 78.59(6) . .
O7 Li4 Li5 162.56(7) . .
Li7 Li4 Li5 122.91(7) . .
O1W Li4 Li1 95.41(7) . .
O6 Li4 Li1 79.66(6) . .
O9 Li4 Li1 151.93(7) . .
O7 Li4 Li1 67.23(6) . .
Li7 Li4 Li1 111.75(7) . .
Li5 Li4 Li1 117.34(6) . .
C11 C12 H12A 111.2(10) . .
C11 C12 H12B 110.6(11) . .
H12A C12 H12B 111.5(14) . .
C11 C12 H12C 107.9(12) . .
H12A C12 H12C 105.2(15) . .
H12B C12 H12C 110.2(15) . .
O3 Li3 O1 109.24(8) . .
O3 Li3 O12 113.76(8) . 2_765
O1 Li3 O12 121.76(8) . 2_765
O3 Li3 O5 108.31(8) . .
O1 Li3 O5 91.23(7) . .
O12 Li3 O5 109.72(7) 2_765 .
O3 Li3 Li1 115.87(7) . .
O1 Li3 Li1 46.22(5) . .
O12 Li3 Li1 129.52(7) 2_765 .
O5 Li3 Li1 45.04(5) . .
O3 Li3 Li6 76.80(6) . 2_765
O1 Li3 Li6 134.92(7) . 2_765
O12 Li3 Li6 37.49(4) 2_765 2_765
O5 Li3 Li6 130.47(7) . 2_765
Li1 Li3 Li6 166.99(7) . 2_765
C5 C6 H6B 113.1(13) . .
C5 C6 H6A 112.9(11) . .
H6B C6 H6A 102.6(18) . .
C5 C6 H6C 107.2(14) . .
H6B C6 H6C 110.9(19) . .
H6A C6 H6C 110.2(17) . .
O2 Li2 O8 123.38(8) 2_856 .
O2 Li2 O2 89.65(7) 2_856 .
O8 Li2 O2 113.78(7) . .
O2 Li2 O2W 100.76(7) 2_856 .
O8 Li2 O2W 116.33(8) . .
O2 Li2 O2W 109.36(7) . .
O2 Li2 Li2 45.36(5) 2_856 2_856
O8 Li2 Li2 132.15(9) . 2_856
O2 Li2 Li2 44.29(5) . 2_856
O2W Li2 Li2 111.48(9) . 2_856
O2 Li2 Li1 117.75(7) 2_856 .
O8 Li2 Li1 39.15(5) . .
O2 Li2 Li1 75.40(6) . .
O2W Li2 Li1 141.39(7) . .
Li2 Li2 Li1 98.38(8) 2_856 .
O4 Li6 O10 106.09(7) 1_565 .
O4 Li6 O12 128.22(8) 1_565 .
O10 Li6 O12 108.14(7) . .
O4 Li6 O4 88.81(6) 1_565 2_765
O10 Li6 O4 119.44(8) . 2_765
O12 Li6 O4 106.25(7) . 2_765
O4 Li6 Li6 44.81(5) 1_565 2_775
O10 Li6 Li6 122.62(9) . 2_775
O12 Li6 Li6 128.83(9) . 2_775
O4 Li6 Li6 43.99(5) 2_765 2_775
O4 Li6 Li5 108.67(7) 1_565 .
O10 Li6 Li5 38.26(4) . .
O12 Li6 Li5 78.34(6) . .
O4 Li6 Li5 154.05(7) 2_765 .
Li6 Li6 Li5 148.91(8) 2_775 .
O4 Li6 Li3 136.24(7) 1_565 2_765
O10 Li6 Li3 117.66(7) . 2_765
O12 Li6 Li3 36.45(4) . 2_765
O4 Li6 Li3 71.33(5) 2_765 2_765
Li6 Li6 Li3 106.02(8) 2_775 2_765
Li5 Li6 Li3 105.06(6) . 2_765
Li1 O3W H3WA 121.7(12) . .
Li1 O3W H3WB 116.3(11) . .
H3WA O3W H3WB 104.8(15) . .

loop_
_geom_bond_atom_site_label_1
_geom_bond_atom_site_label_2
_geom_bond_distance
_geom_bond_site_symmetry_2
Li7 O11 1.9341(16) 1_655
Li7 O9 1.9465(16) .
Li7 O7 1.9725(16) .
Li7 O13 1.9799(16) 1_655
Li7 Li4 2.745(2) .
Li7 Li5 2.778(2) 1_655
O14 C13 1.2665(10) .
O1 C1 1.2560(10) .
O1 Li3 1.9079(17) .
O1 Li1 1.9537(16) .
O10 C9 1.2589(9) .
O10 Li5 1.9266(16) .
O10 Li6 1.9582(17) .
O9 C9 1.2612(10) .
O9 Li4 1.9578(16) .
O5 C5 1.2595(11) .
O5 Li1 1.9152(17) .
O5 Li3 1.9627(16) .
O13 C13 1.2556(10) .
O13 Li5 1.9805(16) .
O13 Li7 1.9799(16) 1_455
O12 C11 1.2593(10) .
O12 Li3 1.9198(16) 2_765
O12 Li6 1.9663(16) .
O3 C3 1.2596(10) .
O3 Li3 1.9011(16) .
O2W Li2 1.9907(16) .
O2W H2WA 0.883(16) .
O2W H2WB 0.87(2) .
O7 C7 1.2612(10) .
O7 Li4 1.9682(16) .
O8 C7 1.2619(10) .
O8 Li1 1.9085(16) .
O8 Li2 1.9574(16) .
O2 C1 1.2622(10) .
O2 Li2 1.9456(16) 2_856
O2 Li2 1.9827(16) .
O4 C3 1.2565(10) .
O4 Li6 1.9473(15) 1_545
O4 Li6 1.9761(17) 2_765
O11 C11 1.2566(10) .
O11 Li7 1.9341(16) 1_455
O11 Li5 1.9613(16) .
O6 C5 1.2573(9) .
O6 Li5 1.9403(16) .
O6 Li4 1.9463(16) .
O1W Li4 1.9287(16) .
O1W H1WA 0.852(18) .
O1W H1WB 0.854(17) .
C7 C8 1.5085(11) .
C9 C10 1.5094(12) .
C5 C6 1.5106(12) .
C1 C2 1.5051(11) .
C3 C4 1.5051(12) .
C11 C12 1.5098(12) .
Li1 O3W 2.0137(17) .
Li1 Li3 2.705(2) .
Li1 Li2 2.972(2) .
Li1 Li4 3.348(2) .
C13 C14 1.5104(11) .
C2 H2B 0.87(2) .
C2 H2A 0.92(2) .
C8 H8B 0.976(15) .
C8 H8A 0.976(19) .
C8 H8C 1.01(2) .
C4 H4B 1.013(19) .
C4 H4A 0.957(18) .
C4 H4C 0.943(16) .
Li5 Li7 2.778(2) 1_455
Li5 Li4 2.937(2) .
Li5 Li6 3.035(2) .
C14 H14B 1.000(16) .
C14 H14A 0.974(16) .
C14 H14C 0.964(16) .
C10 H10A 0.995(15) .
C10 H10C 0.977(19) .
C10 H10B 1.007(17) .
C12 H12A 0.984(18) .
C12 H12B 0.980(18) .
C12 H12C 0.98(2) .
Li3 O12 1.9198(16) 2_765
Li3 Li6 3.105(2) 2_765
C6 H6B 0.98(2) .
C6 H6A 0.956(18) .
C6 H6C 0.94(2) .
Li2 O2 1.9456(16) 2_856
Li2 Li2 2.786(3) 2_856
Li6 O4 1.9473(15) 1_565
Li6 O4 1.9761(17) 2_765
Li6 Li6 2.803(3) 2_775
Li6 Li3 3.105(2) 2_765
O3W H3WA 0.883(18) .
O3W H3WB 0.885(18) .
